data_4508575
loop_
_publ_author_name
'Sanda, Suresh'
'Parshamoni, Srinivasulu'
'Adhikary, Amit'
'Konar, Sanjit'

_publ_section_title
;
 A Family of Metal--Organic Frameworks Based on Carboxylates and a
 Neutral, Long, and Rigid Ligand: Their Structural Revelation, Magnetic,
 and Luminescent Property Study
;
_journal_issue 12
_journal_name_full 'Crystal Growth &amp; Design'
_journal_page_first 5442
_journal_paper_doi 10.1021/cg401403a
_journal_volume 13
_journal_year 2013
_chemical_formula_moiety 'C22 H18 N4 O4 Zn'
_chemical_formula_sum 'C22 H18 N4 O4 Zn'
_chemical_formula_weight 467.79
_chemical_name_systematic
; 
 ? 
;
_space_group_IT_number 14
_symmetry_cell_setting monoclinic
_symmetry_space_group_name_Hall '-P 2ybc'
_symmetry_space_group_name_H-M 'P 1 21/c 1'
_atom_sites_solution_hydrogens geom
_atom_sites_solution_primary direct
_atom_sites_solution_secondary difmap
_audit_creation_method SHELXL-97
_cell_angle_alpha 90.00
_cell_angle_beta 110.229(5)
_cell_angle_gamma 90.00
_cell_formula_units_Z 4
_cell_length_a 10.2678(8)
_cell_length_b 13.0131(10)
_cell_length_c 15.9584(11)
_cell_measurement_reflns_used 1722
_cell_measurement_temperature 296(2)
_cell_measurement_theta_max 28.31
_cell_measurement_theta_min 5.66
_cell_volume 2000.8(3)
_computing_cell_refinement 'Bruker SAINT'
_computing_data_collection 'Bruker APEX2'
_computing_data_reduction 'Bruker SAINT'
_computing_molecular_graphics 'Bruker SHELXTL'
_computing_publication_material 'Bruker SHELXTL'
_computing_structure_refinement 'SHELXL-97 (Sheldrick, 2008)'
_computing_structure_solution 'SHELXS-97 (Sheldrick, 2008)'
_diffrn_ambient_temperature 296(2)
_diffrn_measured_fraction_theta_full 1.00
_diffrn_measured_fraction_theta_max 1.00
_diffrn_radiation_monochromator graphite
_diffrn_radiation_source 'fine-focus sealed tube'
_diffrn_radiation_type MoK\a
_diffrn_radiation_wavelength 0.71073
_diffrn_reflns_av_R_equivalents 0.0332
_diffrn_reflns_av_sigmaI/netI 0.0486
_diffrn_reflns_limit_h_max 12
_diffrn_reflns_limit_h_min -13
_diffrn_reflns_limit_k_max 17
_diffrn_reflns_limit_k_min -17
_diffrn_reflns_limit_l_max 21
_diffrn_reflns_limit_l_min -17
_diffrn_reflns_number 7086
_diffrn_reflns_theta_full 28.47
_diffrn_reflns_theta_max 28.47
_diffrn_reflns_theta_min 5.35
_exptl_absorpt_coefficient_mu 1.266
_exptl_absorpt_correction_T_max 0.729
_exptl_absorpt_correction_T_min 0.593
_exptl_absorpt_correction_type multi-scan
_exptl_absorpt_process_details multi-scan
_exptl_crystal_colour Yellow
_exptl_crystal_density_diffrn 1.553
_exptl_crystal_density_method 'not measured'
_exptl_crystal_description Block
_exptl_crystal_F_000 960
_exptl_crystal_size_max 0.42
_exptl_crystal_size_mid 0.36
_exptl_crystal_size_min 0.25
_refine_diff_density_max 0.428
_refine_diff_density_min -0.417
_refine_diff_density_rms 0.074
_refine_ls_extinction_method none
_refine_ls_goodness_of_fit_ref 1.066
_refine_ls_hydrogen_treatment constr
_refine_ls_matrix_type full
_refine_ls_number_parameters 280
_refine_ls_number_reflns 3873
_refine_ls_number_restraints 0
_refine_ls_restrained_S_all 1.066
_refine_ls_R_factor_all 0.0437
_refine_ls_R_factor_gt 0.0357
_refine_ls_shift/su_max 0.000
_refine_ls_shift/su_mean 0.000
_refine_ls_structure_factor_coef Fsqd
_refine_ls_weighting_details 'calc w=1/[\s^2^(Fo^2^)+(0.0570P)^2^+0.6091P] where P=(Fo^2^+2Fc^2^)/3'
_refine_ls_weighting_scheme calc
_refine_ls_wR_factor_gt 0.1025
_refine_ls_wR_factor_ref 0.1084
_reflns_number_gt 3252
_reflns_number_total 5059
_reflns_threshold_expression >2sigma(I)
_cod_data_source_file cg401403a_si_003.cif
_cod_data_source_block Compound_3
_cod_depositor_comments
;
The following automatic conversions were performed:

'_symmetry_cell_setting' value 'Monoclinic' changed to 'monoclinic'
according to /home/saulius/struct/CIF-dictionaries/cif_core.dic
dictionary named 'cif_core.dic' version 2.4.2 from 2011-04-26.

Automatic conversion script
Id: cif_fix_values 1891 2012-01-12 08:04:46Z andrius 
;
_cod_original_sg_symbol_H-M 'P 21/c'
_cod_database_code 4508575

loop_
_symmetry_equiv_pos_as_xyz
'x, y, z'
'-x, y+1/2, -z+1/2'
'-x, -y, -z'
'x, -y-1/2, z-1/2'

loop_
_atom_site_label
_atom_site_type_symbol
_atom_site_fract_x
_atom_site_fract_y
_atom_site_fract_z
_atom_site_U_iso_or_equiv
_atom_site_adp_type
_atom_site_occupancy
_atom_site_symmetry_multiplicity
_atom_site_calc_flag
_atom_site_refinement_flags
Zn1 Zn 0.42729(2) 0.35672(2) 0.473637(15) 0.01709(13) Uani 1 1 d .
O1 O 0.59240(16) 0.39433(18) 0.43603(10) 0.0248(5) Uani 1 1 d .
O2 O 0.70411(17) 0.53666(16) 0.50098(10) 0.0236(5) Uani 1 1 d .
O3 O 0.70543(17) 0.73295(16) 0.01067(10) 0.0233(4) Uani 1 1 d .
O4 O 0.53270(17) 0.68851(18) 0.05426(11) 0.0260(5) Uani 1 1 d .
N1 N 0.5479(2) 0.35517(17) 0.61388(12) 0.0172(5) Uani 1 1 d .
N4 N 0.29331(19) 0.36724(18) 0.33612(12) 0.0174(5) Uani 1 1 d .
N3 N 0.9190(2) 0.3727(2) 1.02746(13) 0.0266(6) Uani 1 1 d .
N2 N 0.8743(2) 0.3700(2) 0.93260(13) 0.0261(6) Uani 1 1 d .
C1 C 0.6866(2) 0.3591(2) 0.65067(15) 0.0217(7) Uani 1 1 d .
H1 H 0.7387 0.3577 0.6132 0.026 Uiso 1 1 calc R
C2 C 0.7556(2) 0.3652(2) 0.74199(15) 0.0235(7) Uani 1 1 d .
H2 H 0.8521 0.3677 0.7651 0.028 Uiso 1 1 calc R
C3 C 0.6786(2) 0.3676(2) 0.79896(14) 0.0188(6) Uani 1 1 d .
C4 C 0.5344(2) 0.3625(2) 0.76130(15) 0.0204(6) Uani 1 1 d .
H4 H 0.4798 0.3629 0.7972 0.025 Uiso 1 1 calc R
C5 C 0.4741(2) 0.3568(2) 0.66913(15) 0.0198(6) Uani 1 1 d .
H5 H 0.3778 0.3539 0.6442 0.024 Uiso 1 1 calc R
C6 C 0.7425(2) 0.3696(2) 0.89693(14) 0.0209(6) Uani 1 1 d .
H6 H 0.6873 0.3705 0.9324 0.025 Uiso 1 1 calc R
C13 C 0.6931(2) 0.4554(2) 0.45762(13) 0.0168(6) Uani 1 1 d .
C14 C 0.8134(2) 0.4275(2) 0.42671(15) 0.0227(6) Uani 1 1 d .
H14A H 0.8975 0.4602 0.4656 0.027 Uiso 1 1 calc R
H14B H 0.8276 0.3538 0.4311 0.027 Uiso 1 1 calc R
C16 C 0.7019(2) 0.4022(2) 0.26015(15) 0.0215(6) Uani 1 1 d .
H16 H 0.6649 0.3410 0.2720 0.026 Uiso 1 1 calc R
C17 C 0.6725(2) 0.4334(2) 0.17166(15) 0.0218(6) Uani 1 1 d .
H17 H 0.6155 0.3929 0.1255 0.026 Uiso 1 1 calc R
C19 C 0.8118(2) 0.5835(2) 0.22259(16) 0.0237(6) Uani 1 1 d .
H19 H 0.8495 0.6446 0.2108 0.028 Uiso 1 1 calc R
C20 C 0.8402(2) 0.5517(2) 0.31109(15) 0.0243(7) Uani 1 1 d .
H20 H 0.8968 0.5921 0.3575 0.029 Uiso 1 1 calc R
C15 C 0.7856(2) 0.4617(2) 0.33062(14) 0.0195(6) Uani 1 1 d .
C18 C 0.7270(2) 0.5235(2) 0.15183(14) 0.0204(6) Uani 1 1 d .
C21 C 0.6971(3) 0.5578(2) 0.05613(16) 0.0264(6) Uani 1 1 d .
H21A H 0.7819 0.5533 0.0424 0.032 Uiso 1 1 calc R
H21B H 0.6300 0.5113 0.0164 0.032 Uiso 1 1 calc R
C22 C 0.6415(2) 0.6665(2) 0.03884(14) 0.0204(6) Uani 1 1 d .
C9 C 0.0675(2) 0.3717(2) 0.22239(14) 0.0216(6) Uani 1 1 d .
H9 H -0.0282 0.3773 0.2074 0.026 Uiso 1 1 calc R
C12 C 0.3491(2) 0.3577(2) 0.27211(15) 0.0221(7) Uani 1 1 d .
H12 H 0.4452 0.3542 0.2888 0.026 Uiso 1 1 calc R
C8 C 0.1547(2) 0.3750(2) 0.31103(15) 0.0216(6) Uani 1 1 d .
H8 H 0.1153 0.3829 0.3550 0.026 Uiso 1 1 calc R
C10 C 0.1269(2) 0.3599(2) 0.15598(14) 0.0194(6) Uani 1 1 d .
C7 C 1.0486(2) 0.3557(2) 1.05979(14) 0.0224(7) Uani 1 1 d .
H7 H 1.0957 0.3400 1.0210 0.027 Uiso 1 1 calc R
C11 C 0.2705(2) 0.3528(2) 0.18229(15) 0.0242(7) Uani 1 1 d .
H11 H 0.3132 0.3448 0.1399 0.029 Uiso 1 1 calc R

loop_
_atom_site_aniso_label
_atom_site_aniso_U_11
_atom_site_aniso_U_22
_atom_site_aniso_U_33
_atom_site_aniso_U_23
_atom_site_aniso_U_13
_atom_site_aniso_U_12
Zn1 0.01739(14) 0.0198(3) 0.01082(14) 0.00011(10) 0.00074(9) -0.00365(10)
O1 0.0225(8) 0.0325(15) 0.0171(7) -0.0020(7) 0.0038(6) -0.0099(8)
O2 0.0269(8) 0.0224(15) 0.0166(7) -0.0023(7) 0.0014(6) 0.0011(8)
O3 0.0292(8) 0.0227(15) 0.0190(7) 0.0029(7) 0.0097(6) 0.0017(8)
O4 0.0257(8) 0.0264(15) 0.0266(8) -0.0012(8) 0.0098(6) 0.0043(8)
N1 0.0192(9) 0.0177(17) 0.0119(8) 0.0012(7) 0.0018(6) -0.0011(8)
N4 0.0162(8) 0.0215(17) 0.0124(8) -0.0011(7) 0.0022(6) 0.0003(8)
N3 0.0236(10) 0.038(2) 0.0138(9) -0.0010(9) 0.0014(7) 0.0051(9)
N2 0.0248(10) 0.0357(19) 0.0139(9) 0.0005(9) 0.0017(7) 0.0030(9)
C1 0.0182(10) 0.029(2) 0.0167(10) 0.0053(10) 0.0046(8) -0.0009(10)
C2 0.0167(10) 0.029(2) 0.0208(11) 0.0053(10) 0.0007(8) -0.0026(10)
C3 0.0226(11) 0.015(2) 0.0148(10) 0.0002(9) 0.0018(8) 0.0000(9)
C4 0.0223(11) 0.023(2) 0.0155(10) -0.0005(9) 0.0053(8) 0.0039(10)
C5 0.0182(10) 0.021(2) 0.0179(10) -0.0001(9) 0.0036(8) 0.0018(9)
C6 0.0224(11) 0.023(2) 0.0153(10) -0.0020(9) 0.0044(8) 0.0019(10)
C13 0.0169(9) 0.019(2) 0.0109(8) 0.0044(9) 0.0002(7) -0.0006(9)
C14 0.0192(10) 0.026(2) 0.0214(10) 0.0040(10) 0.0051(8) 0.0031(10)
C16 0.0244(11) 0.017(2) 0.0261(11) 0.0032(11) 0.0130(8) 0.0008(10)
C17 0.0270(11) 0.019(2) 0.0200(10) -0.0030(10) 0.0094(8) 0.0008(10)
C19 0.0237(11) 0.020(2) 0.0304(12) 0.0052(11) 0.0131(9) 0.0004(11)
C20 0.0207(11) 0.026(2) 0.0243(11) -0.0014(11) 0.0060(8) 0.0023(10)
C15 0.0170(10) 0.023(2) 0.0202(10) 0.0030(10) 0.0087(7) 0.0041(10)
C18 0.0250(11) 0.017(2) 0.0234(10) 0.0018(10) 0.0138(8) 0.0073(10)
C21 0.0389(14) 0.020(2) 0.0252(11) 0.0028(11) 0.0167(10) 0.0072(12)
C22 0.0259(11) 0.021(2) 0.0134(9) -0.0024(9) 0.0061(8) 0.0031(10)
C9 0.0176(10) 0.027(2) 0.0174(10) -0.0004(10) 0.0022(8) 0.0010(10)
C12 0.0163(10) 0.034(2) 0.0152(10) -0.0040(10) 0.0044(8) 0.0008(10)
C8 0.0190(10) 0.028(2) 0.0162(10) -0.0010(10) 0.0038(8) 0.0009(10)
C10 0.0198(10) 0.021(2) 0.0142(9) 0.0013(9) 0.0016(8) 0.0015(9)
C7 0.0223(11) 0.029(2) 0.0133(10) 0.0002(9) 0.0028(8) -0.0019(10)
C11 0.0226(11) 0.035(2) 0.0139(10) -0.0021(10) 0.0053(8) 0.0014(10)

loop_
_atom_type_symbol
_atom_type_description
_atom_type_scat_dispersion_real
_atom_type_scat_dispersion_imag
_atom_type_scat_source
C C 0.0033 0.0016 'International Tables Vol C Tables 4.2.6.8 and 6.1.1.4'
N N 0.0061 0.0033 'International Tables Vol C Tables 4.2.6.8 and 6.1.1.4'
O O 0.0106 0.0060 'International Tables Vol C Tables 4.2.6.8 and 6.1.1.4'
Zn Zn 0.2839 1.4301 'International Tables Vol C Tables 4.2.6.8 and 6.1.1.4'
H H 0.0000 0.0000 'International Tables Vol C Tables 4.2.6.8 and 6.1.1.4'

loop_
_geom_angle_atom_site_label_1
_geom_angle_atom_site_label_2
_geom_angle_atom_site_label_3
_geom_angle
_geom_angle_site_symmetry_1
_geom_angle_site_symmetry_3
O1 Zn1 O2 124.04(8) . 3_666
O1 Zn1 N1 94.03(7) . .
O2 Zn1 N1 88.98(7) 3_666 .
O1 Zn1 N4 89.31(7) . .
O2 Zn1 N4 85.81(7) 3_666 .
N1 Zn1 N4 174.77(8) . .
O1 Zn1 O3 145.67(8) . 2_645
O2 Zn1 O3 89.83(8) 3_666 2_645
N1 Zn1 O3 91.80(7) . 2_645
N4 Zn1 O3 87.68(7) . 2_645
O1 Zn1 O4 87.09(8) . 2_645
O2 Zn1 O4 148.00(7) 3_666 2_645
N1 Zn1 O4 96.63(7) . 2_645
N4 Zn1 O4 87.54(7) . 2_645
O3 Zn1 O4 58.62(6) 2_645 2_645
O1 Zn1 C22 116.28(8) . 2_645
O2 Zn1 C22 118.79(8) 3_666 2_645
N1 Zn1 C22 96.65(7) . 2_645
N4 Zn1 C22 85.44(8) . 2_645
O3 Zn1 C22 29.39(7) 2_645 2_645
O4 Zn1 C22 29.34(7) 2_645 2_645
C13 O1 Zn1 139.45(17) . .
C13 O2 Zn1 137.43(15) . 3_666
C22 O3 Zn1 92.44(16) . 2_655
C22 O4 Zn1 87.05(17) . 2_655
C1 N1 C5 117.75(19) . .
C1 N1 Zn1 126.69(16) . .
C5 N1 Zn1 115.43(14) . .
C12 N4 C8 117.94(18) . .
C12 N4 Zn1 118.73(15) . .
C8 N4 Zn1 123.13(15) . .
C7 N3 N2 109.59(19) . .
C6 N2 N3 112.2(2) . .
N1 C1 C2 122.9(2) . .
N1 C1 H1 118.6 . .
C2 C1 H1 118.6 . .
C1 C2 C3 119.1(2) . .
C1 C2 H2 120.4 . .
C3 C2 H2 120.4 . .
C4 C3 C2 118.3(2) . .
C4 C3 C6 118.4(2) . .
C2 C3 C6 123.1(2) . .
C5 C4 C3 118.6(2) . .
C5 C4 H4 120.7 . .
C3 C4 H4 120.7 . .
N1 C5 C4 123.3(2) . .
N1 C5 H5 118.3 . .
C4 C5 H5 118.3 . .
N2 C6 C3 119.3(2) . .
N2 C6 H6 120.3 . .
C3 C6 H6 120.3 . .
O2 C13 O1 126.7(2) . .
O2 C13 C14 116.9(2) . .
O1 C13 C14 116.4(2) . .
C15 C14 C13 111.45(18) . .
C15 C14 H14A 109.3 . .
C13 C14 H14A 109.3 . .
C15 C14 H14B 109.3 . .
C13 C14 H14B 109.3 . .
H14A C14 H14B 108.0 . .
C15 C16 C17 120.8(3) . .
C15 C16 H16 119.6 . .
C17 C16 H16 119.6 . .
C18 C17 C16 120.9(2) . .
C18 C17 H17 119.5 . .
C16 C17 H17 119.5 . .
C20 C19 C18 120.1(3) . .
C20 C19 H19 119.9 . .
C18 C19 H19 119.9 . .
C15 C20 C19 121.3(2) . .
C15 C20 H20 119.4 . .
C19 C20 H20 119.4 . .
C20 C15 C16 118.4(2) . .
C20 C15 C14 121.6(2) . .
C16 C15 C14 120.0(2) . .
C17 C18 C19 118.4(2) . .
C17 C18 C21 121.5(2) . .
C19 C18 C21 120.1(3) . .
C22 C21 C18 112.9(2) . .
C22 C21 H21A 109.0 . .
C18 C21 H21A 109.0 . .
C22 C21 H21B 109.0 . .
C18 C21 H21B 109.0 . .
H21A C21 H21B 107.8 . .
O4 C22 O3 121.4(3) . .
O4 C22 C21 118.8(2) . .
O3 C22 C21 119.8(2) . .
O4 C22 Zn1 63.61(16) . 2_655
O3 C22 Zn1 58.17(15) . 2_655
C21 C22 Zn1 173.02(17) . 2_655
C8 C9 C10 118.5(2) . .
C8 C9 H9 120.7 . .
C10 C9 H9 120.7 . .
N4 C12 C11 123.1(2) . .
N4 C12 H12 118.5 . .
C11 C12 H12 118.5 . .
N4 C8 C9 123.1(2) . .
N4 C8 H8 118.5 . .
C9 C8 H8 118.5 . .
C11 C10 C9 118.2(2) . .
C11 C10 C7 117.0(2) . 1_454
C9 C10 C7 124.8(2) . 1_454
N3 C7 C10 122.5(2) . 1_656
N3 C7 H7 118.7 . .
C10 C7 H7 118.7 1_656 .
C12 C11 C10 119.2(2) . .
C12 C11 H11 120.4 . .
C10 C11 H11 120.4 . .

loop_
_geom_bond_atom_site_label_1
_geom_bond_atom_site_label_2
_geom_bond_distance
_geom_bond_site_symmetry_2
Zn1 O1 2.0439(17) .
Zn1 O2 2.0706(19) 3_666
Zn1 N1 2.1508(18) .
Zn1 N4 2.1539(17) .
Zn1 O3 2.1794(19) 2_645
Zn1 O4 2.299(2) 2_645
Zn1 C22 2.563(3) 2_645
O1 C13 1.254(3) .
O2 C13 1.247(3) .
O2 Zn1 2.0706(19) 3_666
O3 C22 1.259(3) .
O3 Zn1 2.1794(19) 2_655
O4 C22 1.257(3) .
O4 Zn1 2.299(2) 2_655
N1 C1 1.341(3) .
N1 C5 1.347(3) .
N4 C12 1.338(3) .
N4 C8 1.342(3) .
N3 C7 1.269(3) .
N3 N2 1.422(3) .
N2 C6 1.274(3) .
C1 C2 1.385(3) .
C1 H1 0.9300 .
C2 C3 1.397(3) .
C2 H2 0.9300 .
C3 C4 1.393(3) .
C3 C6 1.472(3) .
C4 C5 1.387(3) .
C4 H4 0.9300 .
C5 H5 0.9300 .
C6 H6 0.9300 .
C13 C14 1.524(3) .
C14 C15 1.526(3) .
C14 H14A 0.9700 .
C14 H14B 0.9700 .
C16 C15 1.390(4) .
C16 C17 1.398(3) .
C16 H16 0.9300 .
C17 C18 1.383(4) .
C17 H17 0.9300 .
C19 C20 1.402(3) .
C19 C18 1.401(4) .
C19 H19 0.9300 .
C20 C15 1.380(4) .
C20 H20 0.9300 .
C18 C21 1.517(3) .
C21 C22 1.515(4) .
C21 H21A 0.9700 .
C21 H21B 0.9700 .
C22 Zn1 2.563(3) 2_655
C9 C8 1.389(3) .
C9 C10 1.402(3) .
C9 H9 0.9300 .
C12 C11 1.382(3) .
C12 H12 0.9300 .
C8 H8 0.9300 .
C10 C11 1.389(3) .
C10 C7 1.467(3) 1_454
C7 C10 1.467(3) 1_656
C7 H7 0.9300 .
C11 H11 0.9300 .

loop_
_geom_torsion_atom_site_label_1
_geom_torsion_atom_site_label_2
_geom_torsion_atom_site_label_3
_geom_torsion_atom_site_label_4
_geom_torsion
_geom_torsion_site_symmetry_1
_geom_torsion_site_symmetry_4
O2 Zn1 O1 C13 46.3(3) 3_666 .
N1 Zn1 O1 C13 -45.2(3) . .
N4 Zn1 O1 C13 130.7(3) . .
O3 Zn1 O1 C13 -144.4(2) 2_645 .
O4 Zn1 O1 C13 -141.7(3) 2_645 .
C22 Zn1 O1 C13 -144.7(3) 2_645 .
O1 Zn1 N1 C1 -10.7(2) . .
O3 Zn1 N1 C1 135.4(2) 2_645 .
O4 Zn1 N1 C1 76.8(2) 2_645 .
C22 Zn1 N1 C1 106.4(2) 2_645 .
O1 Zn1 N1 C5 164.90(19) . .
O2 Zn1 N1 C5 40.84(19) 3_666 .
O3 Zn1 N1 C5 -48.95(19) 2_645 .
O4 Zn1 N1 C5 -107.57(19) 2_645 .
C22 Zn1 N1 C5 -78.03(19) 2_645 .
O1 Zn1 N4 C12 21.9(2) . .
O2 Zn1 N4 C12 146.1(2) 3_666 .
O3 Zn1 N4 C12 -123.9(2) 2_645 .
O4 Zn1 N4 C12 -65.2(2) 2_645 .
C22 Zn1 N4 C12 -94.5(2) 2_645 .
O1 Zn1 N4 C8 -163.4(2) . .
O2 Zn1 N4 C8 -39.2(2) 3_666 .
O3 Zn1 N4 C8 50.8(2) 2_645 .
O4 Zn1 N4 C8 109.5(2) 2_645 .
C22 Zn1 N4 C8 80.2(2) 2_645 .
C7 N3 N2 C6 169.1(3) . .
C5 N1 C1 C2 -0.3(4) . .
Zn1 N1 C1 C2 175.2(2) . .
N1 C1 C2 C3 -0.1(4) . .
C1 C2 C3 C4 0.7(4) . .
C1 C2 C3 C6 177.3(3) . .
C2 C3 C4 C5 -0.9(4) . .
C6 C3 C4 C5 -177.7(3) . .
C1 N1 C5 C4 0.1(4) . .
Zn1 N1 C5 C4 -175.9(2) . .
C3 C4 C5 N1 0.5(4) . .
N3 N2 C6 C3 179.6(2) . .
C4 C3 C6 N2 177.2(3) . .
C2 C3 C6 N2 0.6(4) . .
Zn1 O2 C13 O1 -24.7(4) 3_666 .
Zn1 O2 C13 C14 154.64(17) 3_666 .
Zn1 O1 C13 O2 -20.4(4) . .
Zn1 O1 C13 C14 160.26(19) . .
O2 C13 C14 C15 -96.6(3) . .
O1 C13 C14 C15 82.9(3) . .
C15 C16 C17 C18 0.6(4) . .
C18 C19 C20 C15 -0.1(4) . .
C19 C20 C15 C16 0.3(4) . .
C19 C20 C15 C14 -178.7(2) . .
C17 C16 C15 C20 -0.6(4) . .
C17 C16 C15 C14 178.5(2) . .
C13 C14 C15 C20 98.5(3) . .
C13 C14 C15 C16 -80.6(3) . .
C16 C17 C18 C19 -0.4(4) . .
C16 C17 C18 C21 179.4(2) . .
C20 C19 C18 C17 0.1(4) . .
C20 C19 C18 C21 -179.6(2) . .
C17 C18 C21 C22 127.1(3) . .
C19 C18 C21 C22 -53.1(3) . .
Zn1 O4 C22 O3 -6.5(2) 2_655 .
Zn1 O4 C22 C21 172.60(19) 2_655 .
Zn1 O3 C22 O4 6.8(2) 2_655 .
Zn1 O3 C22 C21 -172.23(18) 2_655 .
C18 C21 C22 O4 -57.5(3) . .
C18 C21 C22 O3 121.6(2) . .
C8 N4 C12 C11 -1.8(4) . .
Zn1 N4 C12 C11 173.2(2) . .
C12 N4 C8 C9 1.1(4) . .
Zn1 N4 C8 C9 -173.6(2) . .
C10 C9 C8 N4 -0.1(4) . .
C8 C9 C10 C11 -0.4(4) . .
C8 C9 C10 C7 -179.6(3) . 1_454
N2 N3 C7 C10 176.1(3) . 1_656
N4 C12 C11 C10 1.3(4) . .
C9 C10 C11 C12 -0.1(4) . .
C7 C10 C11 C12 179.1(3) 1_454 .
